data_4061836
_journal_name_full Organometallics
_journal_year 2003
_chemical_formula_moiety 'B F4 -, C18 H33 Cl N2 O2 P Pt +'
_chemical_formula_sum 'C18 H33 B Cl F4 N2 O2 P Pt'
_chemical_formula_weight 657.78
_chemical_name_common metallophosphorane
_space_group_IT_number 19
_symmetry_cell_setting orthorhombic
_symmetry_space_group_name_Hall 'P 2ac 2ab'
_symmetry_space_group_name_H-M 'P 21 21 21'
_cell_angle_alpha 90.00
_cell_angle_beta 90.00
_cell_angle_gamma 90.00
_cell_formula_units_Z 4
_cell_length_a 8.4428(9)
_cell_length_b 9.3054(10)
_cell_length_c 29.927(3)
_cell_measurement_temperature 295(2)
_cell_volume 2351.2(4)
_diffrn_ambient_temperature 295(2)
_exptl_crystal_density_diffrn 1.858
_cod_depositor_comments
;
The following automatic conversions were performed:
'_symmetry_cell_setting' value 'Orthorhombic' changed to 'orthorhombic'
according to '/home/saulius/struct/CIF-dictionaries/cif_core.dic'
dictionary named 'cif_core.dic' version 2.4.1 from 2010-06-29.

Automatic conversion script
Id: cif_fix_enum 1527 2010-12-29 10:47:43Z saulius 
;
_cod_database_code 4061836

loop_
_symmetry_equiv_pos_as_xyz
'x, y, z'
'-x+1/2, -y, z+1/2'
'-x, y+1/2, -z+1/2'
'x+1/2, -y+1/2, -z'

loop_
_atom_site_label
_atom_site_type_symbol
_atom_site_fract_x
_atom_site_fract_y
_atom_site_fract_z
_atom_site_U_iso_or_equiv
_atom_site_adp_type
_atom_site_occupancy
_atom_site_symmetry_multiplicity
_atom_site_calc_flag
_atom_site_refinement_flags
_atom_site_disorder_assembly
_atom_site_disorder_group
Pt1 Pt -0.30155(3) -0.27239(2) -0.157272(7) 0.05555(7) Uani 1 1 d . . .
Cl1 Cl -0.04644(18) -0.2050(2) -0.17527(5) 0.0857(5) Uani 1 1 d . . .
P1 P -0.2079(2) -0.49371(15) -0.13559(4) 0.0522(4) Uani 1 1 d . . .
F1 F -0.8135(6) -0.3280(4) 0.03790(12) 0.1088(13) Uani 1 1 d . . .
F2 F -0.8301(7) -0.5527(4) 0.01727(16) 0.1358(18) Uani 1 1 d . . .
F3 F -0.6536(6) -0.4147(6) -0.01453(15) 0.147(2) Uani 1 1 d . . .
F4 F -0.6290(7) -0.4791(7) 0.05812(19) 0.185(3) Uani 1 1 d . . .
O1 O -0.3342(5) -0.6021(4) -0.11457(11) 0.0567(11) Uani 1 1 d . . .
O2 O -0.2269(5) -0.5627(4) -0.18600(11) 0.0702(12) Uani 1 1 d . . .
N1 N -0.1696(7) -0.4288(5) -0.07273(15) 0.0501(14) Uani 1 1 d . . .
N2 N -0.0180(6) -0.5386(5) -0.13342(16) 0.0637(14) Uani 1 1 d . . .
C1 C -0.3552(7) -0.6149(6) -0.06681(18) 0.0651(17) Uani 1 1 d . . .
H1A H -0.3652 -0.7154 -0.0587 0.078 Uiso 1 1 calc R . .
H1B H -0.4513 -0.5657 -0.0578 0.078 Uiso 1 1 calc R . .
C2 C -0.2151(8) -0.5500(5) -0.04321(16) 0.0508(14) Uani 1 1 d . . .
H2A H -0.1290 -0.6206 -0.0440 0.061 Uiso 1 1 calc R . .
C3 C -0.2406(9) -0.5075(6) 0.00487(16) 0.072(2) Uani 1 1 d . . .
H3A H -0.3272 -0.4393 0.0066 0.086 Uiso 1 1 calc R . .
H3B H -0.1459 -0.4606 0.0161 0.086 Uiso 1 1 calc R . .
C4 C -0.2786(8) -0.6388(6) 0.03427(17) 0.0825(19) Uani 1 1 d . . .
H4A H -0.2933 -0.6083 0.0646 0.124 Uiso 1 1 calc R . .
H4B H -0.1925 -0.7060 0.0328 0.124 Uiso 1 1 calc R . .
H4C H -0.3737 -0.6839 0.0237 0.124 Uiso 1 1 calc R . .
C5 C -0.0035(7) -0.3833(6) -0.07104(18) 0.0626(16) Uani 1 1 d . . .
H5A H 0.0357 -0.3865 -0.0406 0.075 Uiso 1 1 calc R . .
H5B H 0.0075 -0.2859 -0.0822 0.075 Uiso 1 1 calc R . .
C6 C 0.0854(7) -0.4854(6) -0.09970(18) 0.0645(16) Uani 1 1 d . . .
H6A H 0.1749 -0.4370 -0.1134 0.077 Uiso 1 1 calc R . .
H6B H 0.1252 -0.5643 -0.0818 0.077 Uiso 1 1 calc R . .
C7 C -0.0945(11) -0.6411(11) -0.1994(3) 0.157(4) Uani 1 1 d . . .
H7A H -0.0732 -0.6223 -0.2307 0.189 Uiso 1 1 calc R . .
H7B H -0.1158 -0.7429 -0.1961 0.189 Uiso 1 1 calc R . .
C8 C 0.0447(8) -0.6025(7) -0.1728(2) 0.079(2) Uani 1 1 d . . .
H8A H 0.1081 -0.5315 -0.1890 0.095 Uiso 1 1 calc R . .
C9 C 0.1449(9) -0.7380(7) -0.1643(2) 0.133(3) Uani 1 1 d . . .
H9A H 0.2208 -0.7182 -0.1408 0.159 Uiso 1 1 calc R . .
H9B H 0.0762 -0.8149 -0.1541 0.159 Uiso 1 1 calc R . .
C10 C 0.2311(16) -0.7861(11) -0.2048(3) 0.283(8) Uani 1 1 d . . .
H10A H 0.2913 -0.8708 -0.1980 0.424 Uiso 1 1 calc R . .
H10B H 0.3013 -0.7113 -0.2146 0.424 Uiso 1 1 calc R . .
H10C H 0.1564 -0.8074 -0.2281 0.424 Uiso 1 1 calc R . .
C11 C -0.4117(10) -0.0872(7) -0.1992(2) 0.087(2) Uani 1 1 d . . .
H11A H -0.3396 -0.0456 -0.2214 0.105 Uiso 1 1 calc R . .
C12 C -0.3889(8) -0.0363(6) -0.1559(3) 0.0762(17) Uani 1 1 d . . .
H12A H -0.3036 0.0346 -0.1533 0.091 Uiso 1 1 calc R . .
C13 C -0.5106(10) -0.0251(8) -0.1207(3) 0.102(3) Uani 1 1 d . . .
H13A H -0.5804 0.0543 -0.1280 0.123 Uiso 1 1 calc R . .
H13B H -0.4583 -0.0016 -0.0927 0.123 Uiso 1 1 calc R . .
C14 C -0.6111(8) -0.1587(7) -0.1134(2) 0.083(2) Uani 1 1 d . . .
H14A H -0.7076 -0.1489 -0.1308 0.099 Uiso 1 1 calc R . .
H14B H -0.6412 -0.1627 -0.0822 0.099 Uiso 1 1 calc R . .
C15 C -0.5337(6) -0.2999(7) -0.12571(18) 0.0642(17) Uani 1 1 d . . .
H15A H -0.5351 -0.3714 -0.1017 0.077 Uiso 1 1 calc R . .
C16 C -0.5346(6) -0.3597(6) -0.16909(17) 0.0571(15) Uani 1 1 d . . .
H16A H -0.5377 -0.4649 -0.1693 0.068 Uiso 1 1 calc R . .
C17 C -0.5981(8) -0.2930(6) -0.21052(19) 0.0798(18) Uani 1 1 d . . .
H17A H -0.7121 -0.3065 -0.2107 0.096 Uiso 1 1 calc R . .
H17B H -0.5557 -0.3454 -0.2359 0.096 Uiso 1 1 calc R . .
C18 C -0.5649(10) -0.1346(7) -0.2178(2) 0.094(2) Uani 1 1 d . . .
H18A H -0.5663 -0.1147 -0.2496 0.113 Uiso 1 1 calc R . .
H18B H -0.6490 -0.0789 -0.2041 0.113 Uiso 1 1 calc R . .
B1 B -0.7225(11) -0.4457(10) 0.0251(3) 0.083(2) Uani 1 1 d . . .
H1 H -0.204(6) -0.360(4) -0.0663(15) 0.038(17) Uiso 1 1 d . . .

loop_
_atom_site_aniso_label
_atom_site_aniso_U_11
_atom_site_aniso_U_22
_atom_site_aniso_U_33
_atom_site_aniso_U_23
_atom_site_aniso_U_13
_atom_site_aniso_U_12
Pt1 0.05345(11) 0.06738(13) 0.04582(11) 0.00528(11) -0.00217(12) 0.00226(13)
Cl1 0.0638(10) 0.1105(13) 0.0827(11) 0.0173(10) 0.0015(8) -0.0093(10)
P1 0.0510(9) 0.0606(9) 0.0450(8) -0.0036(6) -0.0028(8) 0.0052(10)
F1 0.144(4) 0.068(2) 0.114(3) -0.033(2) 0.010(3) 0.000(3)
F2 0.181(5) 0.063(3) 0.163(4) -0.022(2) -0.012(4) -0.012(3)
F3 0.114(4) 0.217(5) 0.110(4) 0.002(3) 0.034(3) 0.026(4)
F4 0.163(6) 0.269(7) 0.124(4) 0.017(4) -0.041(4) 0.071(5)
O1 0.069(3) 0.057(2) 0.044(2) -0.0092(17) -0.009(2) 0.000(2)
O2 0.066(3) 0.100(3) 0.044(2) -0.009(2) -0.008(2) 0.022(3)
N1 0.060(4) 0.049(3) 0.041(3) -0.001(2) 0.003(2) -0.004(3)
N2 0.058(3) 0.081(4) 0.052(3) -0.005(3) -0.010(3) 0.010(3)
C1 0.081(5) 0.058(4) 0.056(4) 0.001(3) 0.000(3) -0.007(3)
C2 0.071(4) 0.043(3) 0.039(3) 0.003(2) 0.001(3) -0.006(3)
C3 0.093(6) 0.082(4) 0.040(3) -0.002(3) -0.001(3) -0.014(4)
C4 0.099(5) 0.086(4) 0.063(4) 0.028(3) 0.009(4) -0.011(4)
C5 0.053(4) 0.076(4) 0.059(4) 0.005(3) -0.008(3) -0.024(3)
C6 0.051(4) 0.081(4) 0.061(4) 0.001(3) 0.000(3) 0.007(3)
C7 0.096(7) 0.272(13) 0.104(6) -0.056(7) 0.002(5) 0.071(8)
C8 0.073(5) 0.088(5) 0.076(5) 0.000(4) 0.006(4) 0.026(4)
C9 0.197(8) 0.118(6) 0.083(5) 0.013(5) 0.034(5) 0.099(6)
C10 0.395(19) 0.330(16) 0.123(8) 0.001(9) 0.012(10) 0.253(17)
C11 0.121(6) 0.068(4) 0.074(5) 0.028(4) -0.025(5) 0.023(5)
C12 0.086(5) 0.051(4) 0.092(5) 0.022(4) -0.010(5) 0.007(3)
C13 0.112(7) 0.101(6) 0.094(6) -0.021(5) -0.019(5) 0.050(6)
C14 0.075(5) 0.085(5) 0.088(5) -0.024(4) 0.001(4) 0.006(4)
C15 0.046(3) 0.098(5) 0.048(3) 0.009(3) 0.000(3) 0.003(4)
C16 0.059(4) 0.055(3) 0.057(4) -0.013(3) -0.004(3) 0.000(3)
C17 0.075(4) 0.085(5) 0.079(4) -0.004(4) -0.030(4) 0.004(4)
C18 0.121(7) 0.069(5) 0.092(6) 0.008(4) -0.042(5) -0.008(5)
B1 0.071(6) 0.103(7) 0.076(6) 0.000(5) -0.006(5) 0.002(6)

loop_
_geom_bond_atom_site_label_1
_geom_bond_atom_site_label_2
_geom_bond_distance
_geom_bond_site_symmetry_2
_geom_bond_publ_flag
Pt1 C16 2.158(5) . ?
Pt1 C15 2.191(5) . ?
Pt1 P1 2.2994(15) . ?
Pt1 Cl1 2.3070(15) . ?
Pt1 C12 2.318(5) . ?
Pt1 C11 2.327(5) . ?
P1 O1 1.597(4) . ?
P1 O2 1.647(4) . ?
P1 N2 1.659(5) . ?
P1 N1 2.002(5) . ?
F1 B1 1.392(9) . ?
F2 B1 1.368(9) . ?
F3 B1 1.353(9) . ?
F4 B1 1.301(9) . ?
O1 C1 1.445(6) . ?
O2 C7 1.394(8) . ?
N1 C5 1.466(7) . ?
N1 C2 1.483(6) . ?
N1 H1 0.73(4) . ?
N2 C6 1.423(6) . ?
N2 C8 1.421(7) . ?
C1 C2 1.505(7) . ?
C1 H1A 0.9700 . ?
C1 H1B 0.9700 . ?
C2 C3 1.508(6) . ?
C2 H2A 0.9800 . ?
C3 C4 1.539(6) . ?
C3 H3A 0.9700 . ?
C3 H3B 0.9700 . ?
C4 H4A 0.9600 . ?
C4 H4B 0.9600 . ?
C4 H4C 0.9600 . ?
C5 C6 1.484(7) . ?
C5 H5A 0.9700 . ?
C5 H5B 0.9700 . ?
C6 H6A 0.9700 . ?
C6 H6B 0.9700 . ?
C7 C8 1.465(10) . ?
C7 H7A 0.9700 . ?
C7 H7B 0.9700 . ?
C8 C9 1.539(7) . ?
C8 H8A 0.9800 . ?
C9 C10 1.483(9) . ?
C9 H9A 0.9700 . ?
C9 H9B 0.9700 . ?
C10 H10A 0.9600 . ?
C10 H10B 0.9600 . ?
C10 H10C 0.9600 . ?
C11 C12 1.394(8) . ?
C11 C18 1.474(10) . ?
C11 H11A 0.9800 . ?
C12 C13 1.477(9) . ?
C12 H12A 0.9800 . ?
C13 C14 1.521(9) . ?
C13 H13A 0.9700 . ?
C13 H13B 0.9700 . ?
C14 C15 1.512(8) . ?
C14 H14A 0.9700 . ?
C14 H14B 0.9700 . ?
C15 C16 1.412(7) . ?
C15 H15A 0.9800 . ?
C16 C17 1.487(7) . ?
C16 H16A 0.9800 . ?
C17 C18 1.516(8) . ?
C17 H17A 0.9700 . ?
C17 H17B 0.9700 . ?
C18 H18A 0.9700 . ?
C18 H18B 0.9700 . ?
